data_2227915
loop_
_publ_author_name
'Sarkar, Shuranjan'
'Lee, Hajin'
'Lee, Hong-In'

_publ_section_title
;
 Acetato(<i>N</i>-[(<i>E</i>)-1-(6-methyl-2-pyridyl)methylidene]-2-{2-[(<i>E</i>)-1-(6-methyl-2-pyridyl)methylideneamino]phenethyl}aniline)nickel(II)
 perchlorate
;
_journal_coeditor_code PV2321
_journal_issue 10
_journal_name_full 'Acta Crystallographica Section E'
_journal_page_first m1184
_journal_paper_doi 10.1107/S1600536810034446
_journal_volume 66
_journal_year 2010
_chemical_formula_iupac '[Ni (C2 H3 O2) (C28 H26 N4)] Cl O4'
_chemical_formula_moiety 'C30 H29 N4 Ni O2 +, Cl O4 -'
_chemical_formula_sum 'C30 H29 Cl N4 Ni O6'
_chemical_formula_weight 635.73
_chemical_name_systematic
;
Acetato(<i>N</i>-[(<i>E</i>)-1-(6-methyl-2-pyridyl)methylidene]-2-{2-
[(<i>E</i>)-1-(6-methyl-2-pyridyl)methylideneamino]phenethyl}aniline)nickel(II)
perchlorate
;
_space_group_IT_number 2
_symmetry_cell_setting triclinic
_symmetry_space_group_name_Hall '-P 1'
_symmetry_space_group_name_H-M 'P -1'
_atom_sites_solution_hydrogens geom
_atom_sites_solution_primary direct
_atom_sites_solution_secondary difmap
_audit_creation_method SHELXTL
_cell_angle_alpha 79.392(2)
_cell_angle_beta 78.102(2)
_cell_angle_gamma 81.327(2)
_cell_formula_units_Z 2
_cell_length_a 8.5759(8)
_cell_length_b 11.4975(10)
_cell_length_c 14.8322(13)
_cell_measurement_reflns_used 2599
_cell_measurement_temperature 200(2)
_cell_measurement_theta_max 25.99
_cell_measurement_theta_min 2.44
_cell_volume 1396.9(2)
_computing_cell_refinement 'SAINT (Bruker, 2000)'
_computing_data_collection 'SMART (Bruker, 2000)'
_computing_data_reduction 'SAINT (Bruker, 2000)'
_computing_molecular_graphics 'SHELXTL (Sheldrick, 2008)'
_computing_publication_material 'SHELXTL (Sheldrick, 2008)'
_computing_structure_refinement 'SHELXL97 (Sheldrick, 2008)'
_computing_structure_solution 'SHELXS97 (Sheldrick, 2008)'
_diffrn_ambient_temperature 200(2)
_diffrn_measured_fraction_theta_full 0.987
_diffrn_measured_fraction_theta_max 0.987
_diffrn_measurement_device_type 'Bruker APEX CCD area-detector'
_diffrn_measurement_method '\f & \w scans'
_diffrn_radiation_monochromator graphite
_diffrn_radiation_source 'fine-focus sealed tube'
_diffrn_radiation_type MoK\a
_diffrn_radiation_wavelength 0.71073
_diffrn_reflns_av_R_equivalents 0.0487
_diffrn_reflns_av_sigmaI/netI 0.1631
_diffrn_reflns_limit_h_max 11
_diffrn_reflns_limit_h_min -9
_diffrn_reflns_limit_k_max 15
_diffrn_reflns_limit_k_min -15
_diffrn_reflns_limit_l_max 19
_diffrn_reflns_limit_l_min -18
_diffrn_reflns_number 10545
_diffrn_reflns_theta_full 28.29
_diffrn_reflns_theta_max 28.29
_diffrn_reflns_theta_min 1.42
_diffrn_standards_decay_% <2.0
_diffrn_standards_number 0
_exptl_absorpt_coefficient_mu 0.843
_exptl_absorpt_correction_type none
_exptl_crystal_colour yellow
_exptl_crystal_density_diffrn 1.511
_exptl_crystal_density_method 'not measured'
_exptl_crystal_description block
_exptl_crystal_F_000 660
_exptl_crystal_size_max 0.23
_exptl_crystal_size_mid 0.11
_exptl_crystal_size_min 0.10
_refine_diff_density_max 1.041
_refine_diff_density_min -1.836
_refine_ls_extinction_method none
_refine_ls_goodness_of_fit_ref 1.046
_refine_ls_hydrogen_treatment constr
_refine_ls_matrix_type full
_refine_ls_number_parameters 382
_refine_ls_number_reflns 6856
_refine_ls_number_restraints 0
_refine_ls_restrained_S_all 1.046
_refine_ls_R_factor_all 0.1500
_refine_ls_R_factor_gt 0.0682
_refine_ls_shift/su_max 0.000
_refine_ls_shift/su_mean 0.000
_refine_ls_structure_factor_coef Fsqd
_refine_ls_weighting_details 'calc w=1/[\s^2^(Fo^2^)+2.2621P] where P=(Fo^2^+2Fc^2^)/3'
_refine_ls_weighting_scheme calc
_refine_ls_wR_factor_gt 0.0918
_refine_ls_wR_factor_ref 0.1487
_reflns_number_gt 3311
_reflns_number_total 6856
_reflns_threshold_expression I>2\s(I)
_cod_data_source_file pv2321.cif
_cod_data_source_block I
_cod_database_code 2227915
_cod_database_fobs_code 2227915

loop_
_symmetry_equiv_pos_as_xyz
'x, y, z'
'-x, -y, -z'

loop_
_atom_site_type_symbol
_atom_site_label
_atom_site_fract_x
_atom_site_fract_y
_atom_site_fract_z
_atom_site_U_iso_or_equiv
_atom_site_adp_type
_atom_site_calc_flag
_atom_site_refinement_flags
_atom_site_occupancy
_atom_site_disorder_assembly
_atom_site_disorder_group
Ni Ni1 0.81516(9) 0.76280(6) 0.72685(5) 0.02685(19) Uani d . 1 . .
N N1 1.0115(5) 0.8119(4) 0.6208(3) 0.0245(10) Uani d . 1 . .
C C1 1.1033(7) 0.7543(5) 0.5523(4) 0.0314(14) Uani d . 1 . .
C C2 1.0751(7) 0.6312(5) 0.5466(4) 0.0404(16) Uani d . 1 . .
H H2A 1.0736 0.5815 0.6080 0.061 Uiso calc R 1 . .
H H2B 1.1614 0.5975 0.5010 0.061 Uiso calc R 1 . .
H H2C 0.9719 0.6338 0.5273 0.061 Uiso calc R 1 . .
C C3 1.2207(7) 0.8104(5) 0.4861(4) 0.0382(16) Uani d . 1 . .
H H3 1.2797 0.7698 0.4372 0.046 Uiso calc R 1 . .
C C4 1.2535(7) 0.9230(5) 0.4898(4) 0.0342(15) Uani d . 1 . .
H H4 1.3343 0.9602 0.4447 0.041 Uiso calc R 1 . .
C C5 1.1637(7) 0.9801(5) 0.5622(4) 0.0351(15) Uani d . 1 . .
H H5 1.1824 1.0574 0.5681 0.042 Uiso calc R 1 . .
C C6 1.0472(7) 0.9219(5) 0.6249(4) 0.0283(13) Uani d . 1 . .
C C7 0.9486(7) 0.9817(5) 0.7008(4) 0.0289(13) Uani d . 1 . .
H H7 0.9575 1.0627 0.7020 0.035 Uiso calc R 1 . .
N N2 0.8519(5) 0.9256(4) 0.7645(3) 0.0264(11) Uani d . 1 . .
C C8 0.7531(7) 0.9948(5) 0.8311(4) 0.0294(14) Uani d . 1 . .
C C9 0.6261(7) 1.0765(4) 0.8044(4) 0.0329(15) Uani d . 1 . .
H H9 0.6029 1.0833 0.7436 0.039 Uiso calc R 1 . .
C C10 0.5334(7) 1.1478(5) 0.8670(4) 0.0353(15) Uani d . 1 . .
H H10 0.4468 1.2029 0.8490 0.042 Uiso calc R 1 . .
C C11 0.5679(7) 1.1381(5) 0.9551(4) 0.0373(16) Uani d . 1 . .
H H11 0.5057 1.1872 0.9976 0.045 Uiso calc R 1 . .
C C12 0.6942(7) 1.0560(5) 0.9817(4) 0.0364(15) Uani d . 1 . .
H H12 0.7180 1.0502 1.0423 0.044 Uiso calc R 1 . .
C C13 0.7850(7) 0.9829(4) 0.9209(4) 0.0275(13) Uani d . 1 . .
C C14 0.9193(7) 0.8913(5) 0.9504(4) 0.0347(15) Uani d . 1 . .
H H14A 0.9391 0.9050 1.0109 0.042 Uiso calc R 1 . .
H H14B 1.0188 0.9024 0.9037 0.042 Uiso calc R 1 . .
C C15 0.8821(7) 0.7607(4) 0.9605(4) 0.0290(13) Uani d . 1 . .
H H15A 0.8297 0.7337 1.0254 0.035 Uiso calc R 1 . .
H H15B 0.8075 0.7567 0.9186 0.035 Uiso calc R 1 . .
C C16 1.0336(7) 0.6814(4) 0.9361(4) 0.0252(12) Uani d . 1 . .
C C17 1.1568(7) 0.6698(5) 0.9882(4) 0.0308(14) Uani d . 1 . .
H H17 1.1402 0.7108 1.0401 0.037 Uiso calc R 1 . .
C C18 1.2997(7) 0.6012(5) 0.9660(4) 0.0393(15) Uani d . 1 . .
H H18 1.3804 0.5954 1.0024 0.047 Uiso calc R 1 . .
C C19 1.3277(8) 0.5402(5) 0.8913(4) 0.0418(16) Uani d . 1 . .
H H19 1.4274 0.4930 0.8759 0.050 Uiso calc R 1 . .
C C20 1.2097(7) 0.5483(5) 0.8389(4) 0.0360(15) Uani d . 1 . .
H H20 1.2283 0.5062 0.7876 0.043 Uiso calc R 1 . .
C C21 1.0633(7) 0.6177(5) 0.8609(4) 0.0272(13) Uani d . 1 . .
N N3 0.9426(5) 0.6226(4) 0.8063(3) 0.0253(11) Uani d . 1 . .
C C22 0.9007(7) 0.5194(5) 0.8015(4) 0.0308(14) Uani d . 1 . .
H H22 0.9467 0.4488 0.8354 0.037 Uiso calc R 1 . .
C C23 0.7849(7) 0.5120(4) 0.7447(4) 0.0264(13) Uani d . 1 . .
C C24 0.7234(7) 0.4057(5) 0.7518(4) 0.0359(15) Uani d . 1 . .
H H24 0.7571 0.3367 0.7924 0.043 Uiso calc R 1 . .
C C25 0.6106(7) 0.4033(5) 0.6974(4) 0.0387(16) Uani d . 1 . .
H H25 0.5607 0.3333 0.7032 0.046 Uiso calc R 1 . .
C C26 0.5713(7) 0.5021(5) 0.6354(4) 0.0391(16) Uani d . 1 . .
H H26 0.4949 0.5008 0.5975 0.047 Uiso calc R 1 . .
C C27 0.6460(7) 0.6062(5) 0.6284(4) 0.0296(13) Uani d . 1 . .
C C28 0.6155(8) 0.7094(5) 0.5526(4) 0.0491(18) Uani d . 1 . .
H H28A 0.5150 0.7579 0.5738 0.074 Uiso calc R 1 . .
H H28B 0.6074 0.6790 0.4964 0.074 Uiso calc R 1 . .
H H28C 0.7043 0.7584 0.5384 0.074 Uiso calc R 1 . .
N N4 0.7454(5) 0.6115(4) 0.6852(3) 0.0267(11) Uani d . 1 . .
O O1 0.6159(5) 0.8708(3) 0.6811(3) 0.0337(10) Uani d . 1 . .
O O2 0.5968(4) 0.7613(3) 0.8201(2) 0.0291(9) Uani d . 1 . .
C C29 0.5314(7) 0.8311(5) 0.7580(4) 0.0317(14) Uani d . 1 . .
C C30 0.3545(7) 0.8655(5) 0.7740(4) 0.0455(17) Uani d . 1 . .
H H30A 0.3315 0.9522 0.7700 0.068 Uiso calc R 1 . .
H H30B 0.3063 0.8271 0.8361 0.068 Uiso calc R 1 . .
H H30C 0.3092 0.8397 0.7265 0.068 Uiso calc R 1 . .
Cl Cl1 0.1830(2) 0.26066(14) 0.70157(11) 0.0417(4) Uani d . 1 . .
O O3 0.2297(6) 0.3780(4) 0.6741(3) 0.0703(16) Uani d . 1 . .
O O4 0.0681(6) 0.2487(4) 0.6474(3) 0.0619(14) Uani d . 1 . .
O O5 0.3214(6) 0.1768(4) 0.6830(3) 0.0754(17) Uani d . 1 . .
O O6 0.1128(7) 0.2433(5) 0.7980(3) 0.0837(19) Uani d . 1 . .

loop_
_atom_site_aniso_label
_atom_site_aniso_U_11
_atom_site_aniso_U_22
_atom_site_aniso_U_33
_atom_site_aniso_U_12
_atom_site_aniso_U_13
_atom_site_aniso_U_23
Ni1 0.0292(4) 0.0244(4) 0.0265(4) -0.0057(3) -0.0023(3) -0.0036(3)
N1 0.030(3) 0.019(2) 0.024(2) -0.006(2) -0.003(2) -0.0036(19)
C1 0.044(4) 0.028(3) 0.020(3) -0.005(3) -0.001(3) -0.004(3)
C2 0.045(4) 0.041(4) 0.033(4) -0.006(3) 0.005(3) -0.011(3)
C3 0.042(4) 0.043(4) 0.026(3) -0.002(3) 0.000(3) -0.003(3)
C4 0.036(4) 0.029(3) 0.033(3) -0.006(3) 0.002(3) -0.002(3)
C5 0.035(4) 0.035(3) 0.032(3) -0.009(3) -0.007(3) 0.006(3)
C6 0.028(3) 0.032(3) 0.027(3) -0.008(3) -0.005(3) -0.008(3)
C7 0.031(3) 0.026(3) 0.032(3) -0.008(3) -0.004(3) -0.009(3)
N2 0.034(3) 0.026(2) 0.020(2) -0.005(2) 0.000(2) -0.010(2)
C8 0.036(4) 0.020(3) 0.030(3) -0.009(3) 0.000(3) -0.001(3)
C9 0.042(4) 0.019(3) 0.035(3) -0.007(3) 0.001(3) -0.001(3)
C10 0.033(4) 0.024(3) 0.044(4) -0.002(3) 0.000(3) -0.003(3)
C11 0.039(4) 0.031(3) 0.038(4) -0.012(3) 0.011(3) -0.009(3)
C12 0.036(4) 0.035(3) 0.038(4) -0.008(3) -0.004(3) -0.006(3)
C13 0.025(3) 0.019(3) 0.036(3) -0.001(2) -0.001(3) -0.006(3)
C14 0.039(4) 0.034(3) 0.031(3) -0.007(3) -0.004(3) -0.007(3)
C15 0.034(3) 0.029(3) 0.025(3) -0.009(3) 0.001(3) -0.009(3)
C16 0.029(3) 0.024(3) 0.023(3) -0.008(2) -0.004(2) 0.001(2)
C17 0.029(3) 0.032(3) 0.032(3) -0.004(3) -0.010(3) -0.005(3)
C18 0.039(4) 0.040(4) 0.042(4) 0.000(3) -0.019(3) -0.005(3)
C19 0.036(4) 0.045(4) 0.046(4) 0.007(3) -0.014(3) -0.013(3)
C20 0.033(4) 0.039(4) 0.036(4) -0.002(3) -0.008(3) -0.006(3)
C21 0.024(3) 0.035(3) 0.023(3) -0.004(3) -0.009(2) 0.000(3)
N3 0.024(3) 0.026(2) 0.019(2) 0.008(2) -0.001(2) 0.002(2)
C22 0.041(4) 0.018(3) 0.033(3) -0.008(3) -0.006(3) -0.001(2)
C23 0.029(3) 0.019(3) 0.029(3) -0.007(2) 0.000(3) -0.003(2)
C24 0.033(4) 0.039(4) 0.035(4) -0.007(3) -0.001(3) -0.007(3)
C25 0.041(4) 0.031(3) 0.044(4) -0.013(3) 0.004(3) -0.013(3)
C26 0.039(4) 0.041(4) 0.040(4) -0.009(3) -0.003(3) -0.015(3)
C27 0.026(3) 0.036(3) 0.026(3) -0.003(3) -0.003(3) -0.008(3)
C28 0.065(5) 0.049(4) 0.036(4) -0.006(4) -0.014(3) -0.008(3)
N4 0.033(3) 0.025(2) 0.025(3) -0.006(2) -0.005(2) -0.009(2)
O1 0.036(3) 0.034(2) 0.028(2) -0.0085(19) 0.0022(19) -0.0041(19)
O2 0.034(2) 0.028(2) 0.024(2) -0.0031(18) -0.0057(18) -0.0012(17)
C29 0.037(4) 0.032(3) 0.028(3) -0.006(3) -0.005(3) -0.009(3)
C30 0.032(4) 0.053(4) 0.045(4) 0.003(3) -0.002(3) -0.002(3)
Cl1 0.0513(11) 0.0365(9) 0.0393(9) -0.0018(8) -0.0136(8) -0.0081(7)
O3 0.092(4) 0.046(3) 0.081(4) -0.033(3) -0.013(3) -0.015(3)
O4 0.067(4) 0.065(3) 0.068(3) -0.028(3) -0.032(3) -0.008(3)
O5 0.083(4) 0.068(3) 0.065(4) 0.045(3) -0.022(3) -0.020(3)
O6 0.105(5) 0.099(4) 0.032(3) 0.003(4) 0.001(3) 0.003(3)

loop_
_atom_type_symbol
_atom_type_description
_atom_type_scat_dispersion_real
_atom_type_scat_dispersion_imag
_atom_type_scat_source
C C 0.0033 0.0016 'International Tables Vol C Tables 4.2.6.8 and 6.1.1.4'
H H 0.0000 0.0000 'International Tables Vol C Tables 4.2.6.8 and 6.1.1.4'
N N 0.0061 0.0033 'International Tables Vol C Tables 4.2.6.8 and 6.1.1.4'
O O 0.0106 0.0060 'International Tables Vol C Tables 4.2.6.8 and 6.1.1.4'
Cl Cl 0.1484 0.1585 'International Tables Vol C Tables 4.2.6.8 and 6.1.1.4'
Ni Ni 0.3393 1.1124 'International Tables Vol C Tables 4.2.6.8 and 6.1.1.4'

loop_
_geom_angle_atom_site_label_1
_geom_angle_atom_site_label_2
_geom_angle_atom_site_label_3
_geom_angle_site_symmetry_1
_geom_angle_site_symmetry_3
_geom_angle
_geom_angle_publ_flag
O2 Ni1 O1 . . 63.17(14) ?
O2 Ni1 N3 . . 96.41(15) ?
O1 Ni1 N3 . . 158.19(15) ?
O2 Ni1 N1 . . 164.65(15) ?
O1 Ni1 N1 . . 103.58(15) ?
N3 Ni1 N1 . . 97.63(17) ?
O2 Ni1 N2 . . 90.38(15) ?
O1 Ni1 N2 . . 81.85(16) ?
N3 Ni1 N2 . . 107.24(18) ?
N1 Ni1 N2 . . 79.57(16) ?
O2 Ni1 N4 . . 84.69(15) ?
O1 Ni1 N4 . . 90.08(17) ?
N3 Ni1 N4 . . 79.87(18) ?
N1 Ni1 N4 . . 103.85(16) ?
N2 Ni1 N4 . . 171.81(19) ?
O2 Ni1 C29 . . 31.69(15) ?
O1 Ni1 C29 . . 31.52(16) ?
N3 Ni1 C29 . . 127.48(18) ?
N1 Ni1 C29 . . 134.88(19) ?
N2 Ni1 C29 . . 86.64(18) ?
N4 Ni1 C29 . . 85.73(18) ?
C6 N1 C1 . . 116.9(4) ?
C6 N1 Ni1 . . 111.2(3) ?
C1 N1 Ni1 . . 131.9(4) ?
N1 C1 C3 . . 120.6(5) ?
N1 C1 C2 . . 119.5(5) ?
C3 C1 C2 . . 119.8(5) ?
C1 C2 H2A . . 109.5 ?
C1 C2 H2B . . 109.5 ?
H2A C2 H2B . . 109.5 ?
C1 C2 H2C . . 109.5 ?
H2A C2 H2C . . 109.5 ?
H2B C2 H2C . . 109.5 ?
C4 C3 C1 . . 121.9(5) ?
C4 C3 H3 . . 119.1 ?
C1 C3 H3 . . 119.1 ?
C3 C4 C5 . . 117.4(5) ?
C3 C4 H4 . . 121.3 ?
C5 C4 H4 . . 121.3 ?
C6 C5 C4 . . 118.6(5) ?
C6 C5 H5 . . 120.7 ?
C4 C5 H5 . . 120.7 ?
N1 C6 C5 . . 124.5(5) ?
N1 C6 C7 . . 116.0(5) ?
C5 C6 C7 . . 119.5(5) ?
N2 C7 C6 . . 120.5(5) ?
N2 C7 H7 . . 119.8 ?
C6 C7 H7 . . 119.8 ?
C7 N2 C8 . . 115.8(4) ?
C7 N2 Ni1 . . 111.2(3) ?
C8 N2 Ni1 . . 129.7(3) ?
C13 C8 C9 . . 120.0(5) ?
C13 C8 N2 . . 120.6(5) ?
C9 C8 N2 . . 119.4(5) ?
C10 C9 C8 . . 120.1(6) ?
C10 C9 H9 . . 119.9 ?
C8 C9 H9 . . 119.9 ?
C11 C10 C9 . . 119.8(6) ?
C11 C10 H10 . . 120.1 ?
C9 C10 H10 . . 120.1 ?
C10 C11 C12 . . 119.9(6) ?
C10 C11 H11 . . 120.0 ?
C12 C11 H11 . . 120.0 ?
C13 C12 C11 . . 120.8(6) ?
C13 C12 H12 . . 119.6 ?
C11 C12 H12 . . 119.6 ?
C12 C13 C8 . . 119.3(5) ?
C12 C13 C14 . . 121.0(5) ?
C8 C13 C14 . . 119.7(5) ?
C13 C14 C15 . . 113.1(5) ?
C13 C14 H14A . . 109.0 ?
C15 C14 H14A . . 109.0 ?
C13 C14 H14B . . 109.0 ?
C15 C14 H14B . . 109.0 ?
H14A C14 H14B . . 107.8 ?
C16 C15 C14 . . 109.9(5) ?
C16 C15 H15A . . 109.7 ?
C14 C15 H15A . . 109.7 ?
C16 C15 H15B . . 109.7 ?
C14 C15 H15B . . 109.7 ?
H15A C15 H15B . . 108.2 ?
C21 C16 C17 . . 116.9(5) ?
C21 C16 C15 . . 123.1(5) ?
C17 C16 C15 . . 120.0(5) ?
C18 C17 C16 . . 121.8(6) ?
C18 C17 H17 . . 119.1 ?
C16 C17 H17 . . 119.1 ?
C17 C18 C19 . . 120.6(6) ?
C17 C18 H18 . . 119.7 ?
C19 C18 H18 . . 119.7 ?
C20 C19 C18 . . 119.5(6) ?
C20 C19 H19 . . 120.3 ?
C18 C19 H19 . . 120.3 ?
C19 C20 C21 . . 120.5(6) ?
C19 C20 H20 . . 119.7 ?
C21 C20 H20 . . 119.7 ?
C20 C21 C16 . . 120.7(5) ?
C20 C21 N3 . . 119.2(5) ?
C16 C21 N3 . . 120.1(5) ?
C22 N3 C21 . . 115.2(5) ?
C22 N3 Ni1 . . 110.9(4) ?
C21 N3 Ni1 . . 133.9(4) ?
N3 C22 C23 . . 120.6(5) ?
N3 C22 H22 . . 119.7 ?
C23 C22 H22 . . 119.7 ?
N4 C23 C24 . . 123.5(6) ?
N4 C23 C22 . . 116.9(5) ?
C24 C23 C22 . . 119.6(5) ?
C23 C24 C25 . . 117.6(6) ?
C23 C24 H24 . . 121.2 ?
C25 C24 H24 . . 121.2 ?
C26 C25 C24 . . 120.0(6) ?
C26 C25 H25 . . 120.0 ?
C24 C25 H25 . . 120.0 ?
C25 C26 C27 . . 119.2(6) ?
C25 C26 H26 . . 120.4 ?
C27 C26 H26 . . 120.4 ?
N4 C27 C26 . . 120.9(6) ?
N4 C27 C28 . . 120.5(5) ?
C26 C27 C28 . . 118.6(6) ?
C27 C28 H28A . . 109.5 ?
C27 C28 H28B . . 109.5 ?
H28A C28 H28B . . 109.5 ?
C27 C28 H28C . . 109.5 ?
H28A C28 H28C . . 109.5 ?
H28B C28 H28C . . 109.5 ?
C27 N4 C23 . . 118.6(5) ?
C27 N4 Ni1 . . 130.4(4) ?
C23 N4 Ni1 . . 109.1(4) ?
C29 O1 Ni1 . . 87.8(4) ?
C29 O2 Ni1 . . 88.7(3) ?
O1 C29 O2 . . 120.2(6) ?
O1 C29 C30 . . 119.3(6) ?
O2 C29 C30 . . 120.5(5) ?
O1 C29 Ni1 . . 60.7(3) ?
O2 C29 Ni1 . . 59.7(3) ?
C30 C29 Ni1 . . 175.6(4) ?
C29 C30 H30A . . 109.5 ?
C29 C30 H30B . . 109.5 ?
H30A C30 H30B . . 109.5 ?
C29 C30 H30C . . 109.5 ?
H30A C30 H30C . . 109.5 ?
H30B C30 H30C . . 109.5 ?
O6 Cl1 O5 . . 110.9(3) ?
O6 Cl1 O3 . . 109.8(3) ?
O5 Cl1 O3 . . 108.6(3) ?
O6 Cl1 O4 . . 109.7(3) ?
O5 Cl1 O4 . . 109.7(3) ?
O3 Cl1 O4 . . 108.1(3) ?

loop_
_geom_bond_atom_site_label_1
_geom_bond_atom_site_label_2
_geom_bond_site_symmetry_2
_geom_bond_distance
_geom_bond_publ_flag
Ni1 O2 . 2.087(4) ?
Ni1 O1 . 2.109(4) ?
Ni1 N3 . 2.117(4) ?
Ni1 N1 . 2.121(4) ?
Ni1 N2 . 2.133(4) ?
Ni1 N4 . 2.151(4) ?
Ni1 C29 . 2.417(6) ?
N1 C6 . 1.360(6) ?
N1 C1 . 1.361(6) ?
C1 C3 . 1.396(7) ?
C1 C2 . 1.491(7) ?
C2 H2A . 0.9800 ?
C2 H2B . 0.9800 ?
C2 H2C . 0.9800 ?
C3 C4 . 1.378(7) ?
C3 H3 . 0.9500 ?
C4 C5 . 1.394(7) ?
C4 H4 . 0.9500 ?
C5 C6 . 1.379(7) ?
C5 H5 . 0.9500 ?
C6 C7 . 1.473(7) ?
C7 N2 . 1.269(6) ?
C7 H7 . 0.9500 ?
N2 C8 . 1.437(6) ?
C8 C13 . 1.393(8) ?
C8 C9 . 1.399(8) ?
C9 C10 . 1.394(7) ?
C9 H9 . 0.9500 ?
C10 C11 . 1.380(8) ?
C10 H10 . 0.9500 ?
C11 C12 . 1.397(8) ?
C11 H11 . 0.9500 ?
C12 C13 . 1.385(7) ?
C12 H12 . 0.9500 ?
C13 C14 . 1.517(7) ?
C14 C15 . 1.556(7) ?
C14 H14A . 0.9900 ?
C14 H14B . 0.9900 ?
C15 C16 . 1.490(7) ?
C15 H15A . 0.9900 ?
C15 H15B . 0.9900 ?
C16 C21 . 1.405(7) ?
C16 C17 . 1.410(7) ?
C17 C18 . 1.368(8) ?
C17 H17 . 0.9500 ?
C18 C19 . 1.380(8) ?
C18 H18 . 0.9500 ?
C19 C20 . 1.380(8) ?
C19 H19 . 0.9500 ?
C20 C21 . 1.394(7) ?
C20 H20 . 0.9500 ?
C21 N3 . 1.428(7) ?
N3 C22 . 1.309(6) ?
C22 C23 . 1.449(8) ?
C22 H22 . 0.9500 ?
C23 N4 . 1.356(6) ?
C23 C24 . 1.381(7) ?
C24 C25 . 1.386(8) ?
C24 H24 . 0.9500 ?
C25 C26 . 1.370(8) ?
C25 H25 . 0.9500 ?
C26 C27 . 1.419(7) ?
C26 H26 . 0.9500 ?
C27 N4 . 1.331(7) ?
C27 C28 . 1.509(8) ?
C28 H28A . 0.9800 ?
C28 H28B . 0.9800 ?
C28 H28C . 0.9800 ?
O1 C29 . 1.265(6) ?
O2 C29 . 1.270(6) ?
C29 C30 . 1.490(8) ?
C30 H30A . 0.9800 ?
C30 H30B . 0.9800 ?
C30 H30C . 0.9800 ?
Cl1 O6 . 1.422(4) ?
Cl1 O5 . 1.426(4) ?
Cl1 O3 . 1.428(4) ?
Cl1 O4 . 1.429(5) ?

loop_
_geom_hbond_atom_site_label_D
_geom_hbond_atom_site_label_H
_geom_hbond_atom_site_label_A
_geom_hbond_site_symmetry_A
_geom_hbond_distance_DH
_geom_hbond_distance_HA
_geom_hbond_distance_DA
_geom_hbond_angle_DHA
C4 H4 O1 2_776 0.95 2.45 3.274(6) 144.3
C7 H7 O4 1_665 0.95 2.41 3.290(7) 154.8
C20 H20 O3 1_655 0.95 2.43 3.366(8) 168.3
C15 H15B O2 . 0.99 2.54 3.523(7) 174.3
C15 H15B N3 . 0.99 2.47 2.935(7) 108.2

loop_
_geom_torsion_atom_site_label_1
_geom_torsion_atom_site_label_2
_geom_torsion_atom_site_label_3
_geom_torsion_atom_site_label_4
_geom_torsion_site_symmetry_1
_geom_torsion_site_symmetry_2
_geom_torsion_site_symmetry_3
_geom_torsion_site_symmetry_4
_geom_torsion
_geom_torsion_publ_flag
O2 Ni1 N1 C6 . . . . 43.6(9) ?
O1 Ni1 N1 C6 . . . . 72.7(4) ?
N3 Ni1 N1 C6 . . . . -112.4(4) ?
N2 Ni1 N1 C6 . . . . -6.2(4) ?
N4 Ni1 N1 C6 . . . . 166.2(4) ?
C29 Ni1 N1 C6 . . . . 68.3(5) ?
O2 Ni1 N1 C1 . . . . -136.2(6) ?
O1 Ni1 N1 C1 . . . . -107.1(5) ?
N3 Ni1 N1 C1 . . . . 67.8(5) ?
N2 Ni1 N1 C1 . . . . 174.0(5) ?
N4 Ni1 N1 C1 . . . . -13.6(5) ?
C29 Ni1 N1 C1 . . . . -111.5(5) ?
C6 N1 C1 C3 . . . . -4.2(8) ?
Ni1 N1 C1 C3 . . . . 175.6(4) ?
C6 N1 C1 C2 . . . . 177.3(5) ?
Ni1 N1 C1 C2 . . . . -2.9(9) ?
N1 C1 C3 C4 . . . . 3.0(10) ?
C2 C1 C3 C4 . . . . -178.4(6) ?
C1 C3 C4 C5 . . . . -0.5(10) ?
C3 C4 C5 C6 . . . . -0.6(9) ?
C1 N1 C6 C5 . . . . 3.2(9) ?
Ni1 N1 C6 C5 . . . . -176.6(5) ?
C1 N1 C6 C7 . . . . -178.8(5) ?
Ni1 N1 C6 C7 . . . . 1.4(6) ?
C4 C5 C6 N1 . . . . -0.8(9) ?
C4 C5 C6 C7 . . . . -178.7(5) ?
N1 C6 C7 N2 . . . . 8.9(8) ?
C5 C6 C7 N2 . . . . -173.0(6) ?
C6 C7 N2 C8 . . . . -175.5(5) ?
C6 C7 N2 Ni1 . . . . -13.9(7) ?
O2 Ni1 N2 C7 . . . . -157.5(4) ?
O1 Ni1 N2 C7 . . . . -94.7(4) ?
N3 Ni1 N2 C7 . . . . 105.6(4) ?
N1 Ni1 N2 C7 . . . . 10.8(4) ?
C29 Ni1 N2 C7 . . . . -126.0(4) ?
O2 Ni1 N2 C8 . . . . 0.8(5) ?
O1 Ni1 N2 C8 . . . . 63.7(5) ?
N3 Ni1 N2 C8 . . . . -96.0(5) ?
N1 Ni1 N2 C8 . . . . 169.2(5) ?
C29 Ni1 N2 C8 . . . . 32.3(5) ?
C7 N2 C8 C13 . . . . -105.4(6) ?
Ni1 N2 C8 C13 . . . . 97.1(6) ?
C7 N2 C8 C9 . . . . 73.2(7) ?
Ni1 N2 C8 C9 . . . . -84.3(6) ?
C13 C8 C9 C10 . . . . 1.3(8) ?
N2 C8 C9 C10 . . . . -177.3(5) ?
C8 C9 C10 C11 . . . . 0.4(8) ?
C9 C10 C11 C12 . . . . -0.7(9) ?
C10 C11 C12 C13 . . . . -0.6(9) ?
C11 C12 C13 C8 . . . . 2.3(8) ?
C11 C12 C13 C14 . . . . -178.3(5) ?
C9 C8 C13 C12 . . . . -2.6(8) ?
N2 C8 C13 C12 . . . . 176.0(5) ?
C9 C8 C13 C14 . . . . 177.9(5) ?
N2 C8 C13 C14 . . . . -3.5(8) ?
C12 C13 C14 C15 . . . . 111.2(6) ?
C8 C13 C14 C15 . . . . -69.3(7) ?
C13 C14 C15 C16 . . . . 148.2(5) ?
C14 C15 C16 C21 . . . . -117.4(6) ?
C14 C15 C16 C17 . . . . 61.1(6) ?
C21 C16 C17 C18 . . . . 0.9(8) ?
C15 C16 C17 C18 . . . . -177.7(5) ?
C16 C17 C18 C19 . . . . -0.2(9) ?
C17 C18 C19 C20 . . . . -0.4(9) ?
C18 C19 C20 C21 . . . . 0.2(9) ?
C19 C20 C21 C16 . . . . 0.5(9) ?
C19 C20 C21 N3 . . . . -179.0(5) ?
C17 C16 C21 C20 . . . . -1.0(8) ?
C15 C16 C21 C20 . . . . 177.5(5) ?
C17 C16 C21 N3 . . . . 178.4(5) ?
C15 C16 C21 N3 . . . . -3.0(8) ?
C20 C21 N3 C22 . . . . 56.1(7) ?
C16 C21 N3 C22 . . . . -123.4(5) ?
C20 C21 N3 Ni1 . . . . -122.4(5) ?
C16 C21 N3 Ni1 . . . . 58.1(7) ?
O2 Ni1 N3 C22 . . . . 74.9(4) ?
O1 Ni1 N3 C22 . . . . 55.2(6) ?
N1 Ni1 N3 C22 . . . . -111.3(4) ?
N2 Ni1 N3 C22 . . . . 167.3(3) ?
N4 Ni1 N3 C22 . . . . -8.5(4) ?
C29 Ni1 N3 C22 . . . . 68.1(4) ?
O2 Ni1 N3 C21 . . . . -106.6(5) ?
O1 Ni1 N3 C21 . . . . -126.3(5) ?
N1 Ni1 N3 C21 . . . . 67.2(5) ?
N2 Ni1 N3 C21 . . . . -14.2(5) ?
N4 Ni1 N3 C21 . . . . 170.0(5) ?
C29 Ni1 N3 C21 . . . . -113.4(5) ?
C21 N3 C22 C23 . . . . -177.1(5) ?
Ni1 N3 C22 C23 . . . . 1.7(6) ?
N3 C22 C23 N4 . . . . 11.5(8) ?
N3 C22 C23 C24 . . . . -169.8(5) ?
N4 C23 C24 C25 . . . . -2.6(8) ?
C22 C23 C24 C25 . . . . 178.8(5) ?
C23 C24 C25 C26 . . . . 3.9(8) ?
C24 C25 C26 C27 . . . . -0.6(8) ?
C25 C26 C27 N4 . . . . -4.4(8) ?
C25 C26 C27 C28 . . . . 173.3(5) ?
C26 C27 N4 C23 . . . . 5.7(8) ?
C28 C27 N4 C23 . . . . -172.0(5) ?
C26 C27 N4 Ni1 . . . . -156.9(4) ?
C28 C27 N4 Ni1 . . . . 25.5(8) ?
C24 C23 N4 C27 . . . . -2.2(8) ?
C22 C23 N4 C27 . . . . 176.4(5) ?
C24 C23 N4 Ni1 . . . . 163.8(4) ?
C22 C23 N4 Ni1 . . . . -17.6(6) ?
O2 Ni1 N4 C27 . . . . 80.4(5) ?
O1 Ni1 N4 C27 . . . . 17.3(5) ?
N3 Ni1 N4 C27 . . . . 177.9(5) ?
N1 Ni1 N4 C27 . . . . -86.7(5) ?
C29 Ni1 N4 C27 . . . . 48.6(5) ?
O2 Ni1 N4 C23 . . . . -83.4(3) ?
O1 Ni1 N4 C23 . . . . -146.5(3) ?
N3 Ni1 N4 C23 . . . . 14.1(3) ?
N1 Ni1 N4 C23 . . . . 109.5(3) ?
C29 Ni1 N4 C23 . . . . -115.2(4) ?
O2 Ni1 O1 C29 . . . . -2.3(3) ?
N3 Ni1 O1 C29 . . . . 19.7(6) ?
N1 Ni1 O1 C29 . . . . -174.0(3) ?
N2 Ni1 O1 C29 . . . . -96.9(3) ?
N4 Ni1 O1 C29 . . . . 81.7(3) ?
O1 Ni1 O2 C29 . . . . 2.3(3) ?
N3 Ni1 O2 C29 . . . . -169.6(3) ?
N1 Ni1 O2 C29 . . . . 34.2(8) ?
N2 Ni1 O2 C29 . . . . 83.0(3) ?
N4 Ni1 O2 C29 . . . . -90.5(3) ?
Ni1 O1 C29 O2 . . . . 3.9(5) ?
Ni1 O1 C29 C30 . . . . -175.0(5) ?
Ni1 O2 C29 O1 . . . . -4.0(5) ?
Ni1 O2 C29 C30 . . . . 174.9(5) ?
O2 Ni1 C29 O1 . . . . 176.1(5) ?
N3 Ni1 C29 O1 . . . . -170.9(3) ?
N1 Ni1 C29 O1 . . . . 8.2(4) ?
N2 Ni1 C29 O1 . . . . 79.9(3) ?
N4 Ni1 C29 O1 . . . . -97.1(3) ?
O1 Ni1 C29 O2 . . . . -176.1(5) ?
N3 Ni1 C29 O2 . . . . 13.0(4) ?
N1 Ni1 C29 O2 . . . . -167.9(3) ?
N2 Ni1 C29 O2 . . . . -96.2(3) ?
N4 Ni1 C29 O2 . . . . 86.8(3) ?
